data_7015861
loop_
_publ_author_name
'Be\,sli, Serap'
'Coles, Simon J.'
'Davies, David B.'
'K\?il\?i\,c, Adem'
'Okutan, Elif'
'Shaw, Robert A.'
'E\,cik, Esra Tanr\?iverdi'
'\,Cift\,ci, G\"on\"ul Yenilmez'

_publ_section_title
;
 Competitive formation of cis and trans derivatives in the nucleophilic
 substitution reactions of cyclophosphazenes having a mono-spiro P-NHR
 group.
;
_journal_issue 18
_journal_name_full 'Dalton transactions (Cambridge, England : 2003)'
_journal_page_first 4959
_journal_page_last 4969
_journal_paper_doi 10.1039/c1dt10176e
_journal_volume 40
_journal_year 2011
_chemical_formula_sum 'C7 H15 Cl3 N5 O P3'
_chemical_formula_weight 384.50
_chemical_name_systematic
;
?
;
_space_group_IT_number 2
_symmetry_cell_setting triclinic
_symmetry_space_group_name_Hall '-P 1'
_symmetry_space_group_name_H-M 'P -1'
_atom_sites_solution_hydrogens geom
_atom_sites_solution_primary direct
_atom_sites_solution_secondary difmap
_audit_creation_method SHELXL-97
_cell_angle_alpha 78.702(6)
_cell_angle_beta 76.806(7)
_cell_angle_gamma 67.964(7)
_cell_formula_units_Z 4
_cell_length_a 9.2456(6)
_cell_length_b 11.8383(7)
_cell_length_c 15.3172(14)
_cell_measurement_reflns_used 6696
_cell_measurement_temperature 120(2)
_cell_measurement_theta_max 27.48
_cell_measurement_theta_min 2.91
_cell_volume 1501.7(2)
_computing_cell_refinement 'DENZO, COLLECT'
_computing_data_reduction 'DENZO, COLLECT'
_computing_molecular_graphics 'PLATON (Spek, 1990)'
_computing_structure_refinement 'SHELXL-97 (Sheldrick, 1997)'
_computing_structure_solution 'SHELXS-97 (Sheldrick, 1997)'
_diffrn_ambient_temperature 120(2)
_diffrn_detector_area_resol_mean 9.091
_diffrn_measured_fraction_theta_full 0.995
_diffrn_measured_fraction_theta_max 0.995
_diffrn_measurement_device_type 'Bruker-Nonius KappaCCD Area Detector'
_diffrn_measurement_method '\f and \w scans'
_diffrn_radiation_monochromator '10cm confocal mirrors'
_diffrn_radiation_source 'Bruker-Nonius FR591 rotating anode'
_diffrn_radiation_type MoK\a
_diffrn_radiation_wavelength 0.71073
_diffrn_reflns_av_R_equivalents 0.0482
_diffrn_reflns_av_sigmaI/netI 0.0455
_diffrn_reflns_limit_h_max 11
_diffrn_reflns_limit_h_min -12
_diffrn_reflns_limit_k_max 14
_diffrn_reflns_limit_k_min -15
_diffrn_reflns_limit_l_max 19
_diffrn_reflns_limit_l_min -19
_diffrn_reflns_number 29200
_diffrn_reflns_theta_full 27.50
_diffrn_reflns_theta_max 27.50
_diffrn_reflns_theta_min 2.97
_diffrn_standards_decay_% negligible
_diffrn_standards_number none
_exptl_absorpt_coefficient_mu 0.928
_exptl_absorpt_correction_T_max 0.9129
_exptl_absorpt_correction_T_min 0.8733
_exptl_absorpt_correction_type multi-scan
_exptl_absorpt_process_details 'SADABS V2.10 (Sheldrick, G.M., 2003)'
_exptl_crystal_colour colourless
_exptl_crystal_density_diffrn 1.701
_exptl_crystal_density_method 'not measured'
_exptl_crystal_description slab
_exptl_crystal_F_000 784
_exptl_crystal_size_max 0.15
_exptl_crystal_size_mid 0.10
_exptl_crystal_size_min 0.10
_refine_diff_density_max 0.823
_refine_diff_density_min -0.499
_refine_diff_density_rms 0.085
_refine_ls_extinction_coef 0.0020(5)
_refine_ls_extinction_expression Fc^*^=kFc[1+0.001xFc^2^\l^3^/sin(2\q)]^-1/4^
_refine_ls_extinction_method SHELXL
_refine_ls_goodness_of_fit_ref 1.038
_refine_ls_hydrogen_treatment mixed
_refine_ls_matrix_type full
_refine_ls_number_parameters 352
_refine_ls_number_reflns 6866
_refine_ls_number_restraints 0
_refine_ls_restrained_S_all 1.038
_refine_ls_R_factor_all 0.0512
_refine_ls_R_factor_gt 0.0363
_refine_ls_shift/su_max 0.014
_refine_ls_shift/su_mean 0.001
_refine_ls_structure_factor_coef Fsqd
_refine_ls_weighting_details 'calc w=1/[\s^2^(Fo^2^)+(0.0374P)^2^+1.2386P] where P=(Fo^2^+2Fc^2^)/3'
_refine_ls_weighting_scheme calc
_refine_ls_wR_factor_gt 0.0836
_refine_ls_wR_factor_ref 0.0907
_reflns_number_gt 5550
_reflns_number_total 6866
_reflns_threshold_expression >2sigma(I)
_cod_data_source_file c1dt10176e.txt
_cod_data_source_block 2005src0263
_cod_depositor_comments
;
The following automatic conversions were performed:
'_symmetry_cell_setting' value 'Triclinic' changed to 'triclinic'
according to '/home/saulius/struct/CIF-dictionaries/cif_core.dic'
dictionary named 'cif_core.dic' version 2.4.1 from 2010-06-29.

Automatic conversion script
Id: cif_fix_enum 1555 2011-01-17 13:19:09Z saulius 
;
_cod_original_cell_volume 1501.67(19)
_cod_original_sg_symbol_H-M P-1
_cod_database_code 7015861

loop_
_symmetry_equiv_pos_as_xyz
'x, y, z'
'-x, -y, -z'

loop_
_atom_site_label
_atom_site_type_symbol
_atom_site_fract_x
_atom_site_fract_y
_atom_site_fract_z
_atom_site_U_iso_or_equiv
_atom_site_adp_type
_atom_site_occupancy
_atom_site_symmetry_multiplicity
_atom_site_calc_flag
_atom_site_refinement_flags
_atom_site_disorder_assembly
_atom_site_disorder_group
H9N H 0.802(3) 0.103(2) 0.3754(18) 0.017(7) Uiso 1 1 d . . .
H4N H 0.705(3) 0.697(2) 0.1308(17) 0.011(7) Uiso 1 1 d . . .
C1 C 0.7768(3) 0.6943(2) 0.00389(16) 0.0206(5) Uani 1 1 d . . .
H1A H 0.8913 0.6468 0.0006 0.025 Uiso 1 1 calc R . .
H1B H 0.7631 0.7826 -0.0101 0.025 Uiso 1 1 calc R . .
C2 C 0.7123(3) 0.6575(2) -0.06452(15) 0.0195(5) Uani 1 1 d . . .
H2A H 0.5999 0.7097 -0.0642 0.023 Uiso 1 1 calc R . .
H2B H 0.7719 0.6714 -0.1257 0.023 Uiso 1 1 calc R . .
C3 C 0.7254(3) 0.5239(2) -0.04376(15) 0.0204(5) Uani 1 1 d . . .
H3A H 0.6837 0.5022 -0.0898 0.025 Uiso 1 1 calc R . .
H3B H 0.8379 0.4709 -0.0456 0.025 Uiso 1 1 calc R . .
C4 C 0.2870(3) 0.5878(2) 0.38184(17) 0.0216(5) Uani 1 1 d . . .
H4A H 0.2580 0.6074 0.3209 0.026 Uiso 1 1 calc R . .
H4B H 0.2940 0.6619 0.3988 0.026 Uiso 1 1 calc R . .
C5 C 0.1680(3) 0.5430(3) 0.45043(19) 0.0321(6) Uani 1 1 d . . .
H5A H 0.0798 0.6125 0.4767 0.038 Uiso 1 1 calc R . .
H5B H 0.1244 0.4966 0.4227 0.038 Uiso 1 1 calc R . .
C6 C 0.2634(3) 0.4607(2) 0.52135(17) 0.0276(6) Uani 1 1 d . . .
H6A H 0.2130 0.4014 0.5564 0.033 Uiso 1 1 calc R . .
H6B H 0.2744 0.5095 0.5634 0.033 Uiso 1 1 calc R . .
C7 C 0.4240(3) 0.3944(2) 0.46706(15) 0.0192(5) Uani 1 1 d . . .
H7A H 0.5103 0.3764 0.5015 0.023 Uiso 1 1 calc R . .
H7B H 0.4265 0.3166 0.4511 0.023 Uiso 1 1 calc R . .
C8 C 0.7302(3) -0.1307(2) 0.54490(16) 0.0221(5) Uani 1 1 d . . .
H8A H 0.7463 -0.2027 0.5919 0.026 Uiso 1 1 calc R . .
H8B H 0.6154 -0.0927 0.5428 0.026 Uiso 1 1 calc R . .
C9 C 0.7890(3) -0.0394(2) 0.56792(16) 0.0226(5) Uani 1 1 d . . .
H9A H 0.9049 -0.0759 0.5663 0.027 Uiso 1 1 calc R . .
H9B H 0.7382 -0.0188 0.6298 0.027 Uiso 1 1 calc R . .
C10 C 0.7511(3) 0.0762(2) 0.50148(16) 0.0227(5) Uani 1 1 d . . .
H10A H 0.6349 0.1173 0.5076 0.027 Uiso 1 1 calc R . .
H10B H 0.7960 0.1334 0.5151 0.027 Uiso 1 1 calc R . .
C11 C 1.0822(3) -0.1668(2) 0.03287(16) 0.0195(5) Uani 1 1 d . . .
H11A H 1.0040 -0.1016 -0.0008 0.023 Uiso 1 1 calc R . .
H11B H 1.0657 -0.2456 0.0364 0.023 Uiso 1 1 calc R . .
C12 C 1.2513(3) -0.1765(3) -0.01250(19) 0.0326(6) Uani 1 1 d . . .
H12A H 1.3208 -0.2635 -0.0139 0.039 Uiso 1 1 calc R . .
H12B H 1.2532 -0.1346 -0.0752 0.039 Uiso 1 1 calc R . .
C13 C 1.3052(3) -0.1135(2) 0.04531(17) 0.0233(5) Uani 1 1 d . . .
H13A H 1.4219 -0.1455 0.0400 0.028 Uiso 1 1 calc R . .
H13B H 1.2689 -0.0235 0.0280 0.028 Uiso 1 1 calc R . .
C14 C 1.2264(3) -0.1465(2) 0.14011(17) 0.0227(5) Uani 1 1 d . . .
H14A H 1.2851 -0.2311 0.1651 0.027 Uiso 1 1 calc R . .
H14B H 1.2174 -0.0884 0.1813 0.027 Uiso 1 1 calc R . .
N1 N 0.5374(2) 0.53995(17) 0.21225(13) 0.0167(4) Uani 1 1 d . . .
N2 N 0.7149(2) 0.33394(17) 0.30866(13) 0.0180(4) Uani 1 1 d . . .
N3 N 0.8491(2) 0.43294(18) 0.14873(13) 0.0197(4) Uani 1 1 d . . .
O1 O 0.6351(2) 0.50325(14) 0.04597(10) 0.0184(3) Uani 1 1 d . . .
N5 N 0.4396(2) 0.48306(17) 0.38423(12) 0.0160(4) Uani 1 1 d . . .
N6 N 0.9538(2) -0.12440(19) 0.29666(14) 0.0210(4) Uani 1 1 d . . .
N7 N 0.7707(2) -0.12695(18) 0.17937(13) 0.0179(4) Uani 1 1 d . . .
N8 N 0.6352(2) -0.03351(18) 0.34029(13) 0.0197(4) Uani 1 1 d . . .
N9 N 0.8175(3) 0.0469(2) 0.40802(14) 0.0201(4) Uani 1 1 d . . .
N10 N 1.0678(2) -0.13562(18) 0.12518(13) 0.0179(4) Uani 1 1 d . . .
N4 N 0.6912(2) 0.67040(18) 0.09617(14) 0.0164(4) Uani 1 1 d . . .
O2 O 0.8168(2) -0.16965(14) 0.45723(11) 0.0208(4) Uani 1 1 d . . .
P1 P 0.67962(7) 0.53391(5) 0.12995(4) 0.01460(13) Uani 1 1 d . . .
P2 P 0.54447(7) 0.43048(5) 0.29069(4) 0.01455(13) Uani 1 1 d . . .
P3 P 0.86451(7) 0.33572(5) 0.23457(4) 0.01563(13) Uani 1 1 d . . .
P4 P 0.80521(7) -0.06984(5) 0.37165(4) 0.01701(14) Uani 1 1 d . . .
P5 P 0.94127(7) -0.16846(5) 0.20910(4) 0.01657(14) Uani 1 1 d . . .
P6 P 0.62030(7) -0.07928(5) 0.25467(4) 0.01589(14) Uani 1 1 d . . .
Cl1 Cl 0.43344(8) 0.32543(6) 0.25917(4) 0.02568(15) Uani 1 1 d . . .
Cl2 Cl 1.02760(7) 0.34163(6) 0.29982(4) 0.02408(14) Uani 1 1 d . . .
Cl3 Cl 0.97617(8) 0.16610(5) 0.19513(4) 0.02644(15) Uani 1 1 d . . .
Cl4 Cl 1.01180(8) -0.35782(5) 0.22863(4) 0.02450(14) Uani 1 1 d . . .
Cl5 Cl 0.45257(7) 0.05147(5) 0.19155(4) 0.02257(14) Uani 1 1 d . . .
Cl6 Cl 0.51797(7) -0.20994(5) 0.29463(4) 0.02288(14) Uani 1 1 d . . .

loop_
_atom_site_aniso_label
_atom_site_aniso_U_11
_atom_site_aniso_U_22
_atom_site_aniso_U_33
_atom_site_aniso_U_23
_atom_site_aniso_U_13
_atom_site_aniso_U_12
C1 0.0194(13) 0.0229(12) 0.0189(12) -0.0008(9) 0.0000(10) -0.0094(10)
C2 0.0176(12) 0.0265(12) 0.0122(11) 0.0000(9) -0.0006(9) -0.0076(10)
C3 0.0210(13) 0.0264(13) 0.0129(12) -0.0046(9) -0.0007(10) -0.0072(10)
C4 0.0152(12) 0.0213(12) 0.0225(13) -0.0012(10) -0.0017(10) -0.0014(10)
C5 0.0200(14) 0.0388(16) 0.0306(15) -0.0011(12) 0.0004(12) -0.0066(12)
C6 0.0234(14) 0.0342(14) 0.0215(13) -0.0022(11) 0.0019(11) -0.0097(12)
C7 0.0203(13) 0.0229(12) 0.0137(12) 0.0001(9) -0.0033(10) -0.0076(10)
C8 0.0179(13) 0.0307(13) 0.0146(12) 0.0042(10) -0.0026(10) -0.0086(11)
C9 0.0194(13) 0.0324(14) 0.0153(12) -0.0036(10) -0.0015(10) -0.0087(11)
C10 0.0230(13) 0.0250(13) 0.0214(13) -0.0089(10) -0.0012(10) -0.0084(11)
C11 0.0183(12) 0.0230(12) 0.0183(12) -0.0039(9) -0.0008(10) -0.0089(10)
C12 0.0254(15) 0.0488(17) 0.0265(15) -0.0105(12) 0.0032(12) -0.0177(13)
C13 0.0150(12) 0.0248(13) 0.0297(14) -0.0035(10) -0.0003(10) -0.0082(10)
C14 0.0163(12) 0.0266(13) 0.0269(14) -0.0059(10) -0.0051(10) -0.0071(10)
N1 0.0137(10) 0.0186(10) 0.0155(10) -0.0007(7) -0.0007(8) -0.0049(8)
N2 0.0153(10) 0.0195(10) 0.0157(10) 0.0020(7) -0.0008(8) -0.0052(8)
N3 0.0173(11) 0.0219(10) 0.0148(10) 0.0026(8) -0.0012(8) -0.0043(8)
O1 0.0241(9) 0.0192(8) 0.0142(8) -0.0007(6) -0.0046(7) -0.0099(7)
N5 0.0144(10) 0.0195(10) 0.0137(10) -0.0018(7) -0.0014(8) -0.0060(8)
N6 0.0157(10) 0.0286(11) 0.0213(11) -0.0080(8) -0.0035(8) -0.0081(9)
N7 0.0139(10) 0.0239(10) 0.0163(10) -0.0057(8) -0.0002(8) -0.0071(8)
N8 0.0172(10) 0.0234(10) 0.0189(10) -0.0078(8) -0.0012(8) -0.0059(8)
N9 0.0295(12) 0.0206(11) 0.0132(10) 0.0003(9) -0.0032(9) -0.0135(9)
N10 0.0127(10) 0.0246(10) 0.0180(10) -0.0052(8) -0.0014(8) -0.0078(8)
N4 0.0197(11) 0.0186(10) 0.0127(10) -0.0034(8) -0.0011(8) -0.0089(8)
O2 0.0237(9) 0.0192(8) 0.0185(9) -0.0021(6) -0.0029(7) -0.0067(7)
P1 0.0139(3) 0.0160(3) 0.0137(3) -0.0008(2) -0.0024(2) -0.0054(2)
P2 0.0133(3) 0.0172(3) 0.0138(3) -0.0009(2) -0.0020(2) -0.0067(2)
P3 0.0140(3) 0.0166(3) 0.0143(3) 0.0000(2) -0.0021(2) -0.0042(2)
P4 0.0175(3) 0.0191(3) 0.0162(3) -0.0039(2) -0.0021(2) -0.0078(2)
P5 0.0151(3) 0.0191(3) 0.0167(3) -0.0043(2) -0.0018(2) -0.0066(2)
P6 0.0140(3) 0.0178(3) 0.0165(3) -0.0038(2) -0.0016(2) -0.0059(2)
Cl1 0.0329(4) 0.0331(3) 0.0212(3) -0.0039(2) -0.0053(3) -0.0220(3)
Cl2 0.0190(3) 0.0320(3) 0.0221(3) 0.0010(2) -0.0073(2) -0.0097(3)
Cl3 0.0305(4) 0.0189(3) 0.0231(3) -0.0044(2) 0.0029(3) -0.0043(3)
Cl4 0.0284(3) 0.0188(3) 0.0255(3) -0.0018(2) -0.0056(3) -0.0073(2)
Cl5 0.0185(3) 0.0227(3) 0.0238(3) -0.0005(2) -0.0056(2) -0.0040(2)
Cl6 0.0257(3) 0.0226(3) 0.0229(3) -0.0044(2) 0.0015(2) -0.0137(2)

loop_
_atom_type_symbol
_atom_type_description
_atom_type_scat_dispersion_real
_atom_type_scat_dispersion_imag
_atom_type_scat_source
C C 0.0033 0.0016 'International Tables Vol C Tables 4.2.6.8 and 6.1.1.4'
H H 0.0000 0.0000 'International Tables Vol C Tables 4.2.6.8 and 6.1.1.4'
N N 0.0061 0.0033 'International Tables Vol C Tables 4.2.6.8 and 6.1.1.4'
O O 0.0106 0.0060 'International Tables Vol C Tables 4.2.6.8 and 6.1.1.4'
P P 0.1023 0.0942 'International Tables Vol C Tables 4.2.6.8 and 6.1.1.4'
Cl Cl 0.1484 0.1585 'International Tables Vol C Tables 4.2.6.8 and 6.1.1.4'

loop_
_geom_angle_atom_site_label_1
_geom_angle_atom_site_label_2
_geom_angle_atom_site_label_3
_geom_angle
_geom_angle_site_symmetry_1
_geom_angle_site_symmetry_3
_geom_angle_publ_flag
N4 C1 C2 109.69(19) . . ?
N4 C1 H1A 109.7 . . ?
C2 C1 H1A 109.7 . . ?
N4 C1 H1B 109.7 . . ?
C2 C1 H1B 109.7 . . ?
H1A C1 H1B 108.2 . . ?
C3 C2 C1 111.54(19) . . ?
C3 C2 H2A 109.3 . . ?
C1 C2 H2A 109.3 . . ?
C3 C2 H2B 109.3 . . ?
C1 C2 H2B 109.3 . . ?
H2A C2 H2B 108.0 . . ?
O1 C3 C2 109.57(18) . . ?
O1 C3 H3A 109.8 . . ?
C2 C3 H3A 109.8 . . ?
O1 C3 H3B 109.8 . . ?
C2 C3 H3B 109.8 . . ?
H3A C3 H3B 108.2 . . ?
N5 C4 C5 104.21(19) . . ?
N5 C4 H4A 110.9 . . ?
C5 C4 H4A 110.9 . . ?
N5 C4 H4B 110.9 . . ?
C5 C4 H4B 110.9 . . ?
H4A C4 H4B 108.9 . . ?
C6 C5 C4 103.7(2) . . ?
C6 C5 H5A 111.0 . . ?
C4 C5 H5A 111.0 . . ?
C6 C5 H5B 111.0 . . ?
C4 C5 H5B 111.0 . . ?
H5A C5 H5B 109.0 . . ?
C5 C6 C7 104.1(2) . . ?
C5 C6 H6A 110.9 . . ?
C7 C6 H6A 110.9 . . ?
C5 C6 H6B 110.9 . . ?
C7 C6 H6B 110.9 . . ?
H6A C6 H6B 109.0 . . ?
N5 C7 C6 104.06(19) . . ?
N5 C7 H7A 110.9 . . ?
C6 C7 H7A 110.9 . . ?
N5 C7 H7B 110.9 . . ?
C6 C7 H7B 110.9 . . ?
H7A C7 H7B 109.0 . . ?
O2 C8 C9 109.23(19) . . ?
O2 C8 H8A 109.8 . . ?
C9 C8 H8A 109.8 . . ?
O2 C8 H8B 109.8 . . ?
C9 C8 H8B 109.8 . . ?
H8A C8 H8B 108.3 . . ?
C8 C9 C10 110.4(2) . . ?
C8 C9 H9A 109.6 . . ?
C10 C9 H9A 109.6 . . ?
C8 C9 H9B 109.6 . . ?
C10 C9 H9B 109.6 . . ?
H9A C9 H9B 108.1 . . ?
N9 C10 C9 110.6(2) . . ?
N9 C10 H10A 109.5 . . ?
C9 C10 H10A 109.5 . . ?
N9 C10 H10B 109.5 . . ?
C9 C10 H10B 109.5 . . ?
H10A C10 H10B 108.1 . . ?
N10 C11 C12 104.36(19) . . ?
N10 C11 H11A 110.9 . . ?
C12 C11 H11A 110.9 . . ?
N10 C11 H11B 110.9 . . ?
C12 C11 H11B 110.9 . . ?
H11A C11 H11B 108.9 . . ?
C13 C12 C11 105.1(2) . . ?
C13 C12 H12A 110.7 . . ?
C11 C12 H12A 110.7 . . ?
C13 C12 H12B 110.7 . . ?
C11 C12 H12B 110.7 . . ?
H12A C12 H12B 108.8 . . ?
C14 C13 C12 102.9(2) . . ?
C14 C13 H13A 111.2 . . ?
C12 C13 H13A 111.2 . . ?
C14 C13 H13B 111.2 . . ?
C12 C13 H13B 111.2 . . ?
H13A C13 H13B 109.1 . . ?
N10 C14 C13 102.06(19) . . ?
N10 C14 H14A 111.4 . . ?
C13 C14 H14A 111.4 . . ?
N10 C14 H14B 111.4 . . ?
C13 C14 H14B 111.4 . . ?
H14A C14 H14B 109.2 . . ?
P2 N1 P1 122.06(12) . . ?
P3 N2 P2 118.07(12) . . ?
P3 N3 P1 122.01(13) . . ?
C3 O1 P1 118.53(14) . . ?
C4 N5 C7 109.60(18) . . ?
C4 N5 P2 119.61(15) . . ?
C7 N5 P2 119.14(15) . . ?
P5 N6 P4 123.31(13) . . ?
P6 N7 P5 116.62(12) . . ?
P6 N8 P4 121.70(12) . . ?
C10 N9 P4 122.24(17) . . ?
C10 N9 H9N 111(2) . . ?
P4 N9 H9N 114(2) . . ?
C14 N10 C11 109.33(18) . . ?
C14 N10 P5 120.03(16) . . ?
C11 N10 P5 121.20(15) . . ?
C1 N4 P1 118.60(16) . . ?
C1 N4 H4N 115(2) . . ?
P1 N4 H4N 114(2) . . ?
C8 O2 P4 118.65(14) . . ?
O1 P1 N1 108.05(10) . . ?
O1 P1 N3 108.58(10) . . ?
N1 P1 N3 114.68(10) . . ?
O1 P1 N4 103.05(10) . . ?
N1 P1 N4 110.12(10) . . ?
N3 P1 N4 111.64(11) . . ?
N1 P2 N2 118.66(10) . . ?
N1 P2 N5 109.98(10) . . ?
N2 P2 N5 109.99(10) . . ?
N1 P2 Cl1 107.43(8) . . ?
N2 P2 Cl1 104.33(8) . . ?
N5 P2 Cl1 105.48(7) . . ?
N3 P3 N2 121.09(11) . . ?
N3 P3 Cl2 110.01(8) . . ?
N2 P3 Cl2 106.67(8) . . ?
N3 P3 Cl3 108.80(8) . . ?
N2 P3 Cl3 108.65(8) . . ?
Cl2 P3 Cl3 99.44(4) . . ?
O2 P4 N6 107.34(10) . . ?
O2 P4 N8 109.41(10) . . ?
N6 P4 N8 114.16(10) . . ?
O2 P4 N9 103.70(10) . . ?
N6 P4 N9 110.89(11) . . ?
N8 P4 N9 110.75(11) . . ?
N6 P5 N7 119.22(11) . . ?
N6 P5 N10 109.34(11) . . ?
N7 P5 N10 110.14(10) . . ?
N6 P5 Cl4 108.16(8) . . ?
N7 P5 Cl4 103.31(8) . . ?
N10 P5 Cl4 105.69(8) . . ?
N8 P6 N7 120.51(11) . . ?
N8 P6 Cl5 110.06(8) . . ?
N7 P6 Cl5 106.79(8) . . ?
N8 P6 Cl6 109.00(8) . . ?
N7 P6 Cl6 108.65(8) . . ?
Cl5 P6 Cl6 99.85(4) . . ?

loop_
_geom_bond_atom_site_label_1
_geom_bond_atom_site_label_2
_geom_bond_distance
_geom_bond_site_symmetry_2
_geom_bond_publ_flag
C1 N4 1.485(3) . ?
C1 C2 1.517(3) . ?
C1 H1A 0.9900 . ?
C1 H1B 0.9900 . ?
C2 C3 1.515(3) . ?
C2 H2A 0.9900 . ?
C2 H2B 0.9900 . ?
C3 O1 1.464(3) . ?
C3 H3A 0.9900 . ?
C3 H3B 0.9900 . ?
C4 N5 1.491(3) . ?
C4 C5 1.513(4) . ?
C4 H4A 0.9900 . ?
C4 H4B 0.9900 . ?
C5 C6 1.512(4) . ?
C5 H5A 0.9900 . ?
C5 H5B 0.9900 . ?
C6 C7 1.526(3) . ?
C6 H6A 0.9900 . ?
C6 H6B 0.9900 . ?
C7 N5 1.496(3) . ?
C7 H7A 0.9900 . ?
C7 H7B 0.9900 . ?
C8 O2 1.460(3) . ?
C8 C9 1.506(3) . ?
C8 H8A 0.9900 . ?
C8 H8B 0.9900 . ?
C9 C10 1.513(3) . ?
C9 H9A 0.9900 . ?
C9 H9B 0.9900 . ?
C10 N9 1.477(3) . ?
C10 H10A 0.9900 . ?
C10 H10B 0.9900 . ?
C11 N10 1.495(3) . ?
C11 C12 1.530(3) . ?
C11 H11A 0.9900 . ?
C11 H11B 0.9900 . ?
C12 C13 1.525(4) . ?
C12 H12A 0.9900 . ?
C12 H12B 0.9900 . ?
C13 C14 1.517(3) . ?
C13 H13A 0.9900 . ?
C13 H13B 0.9900 . ?
C14 N10 1.490(3) . ?
C14 H14A 0.9900 . ?
C14 H14B 0.9900 . ?
N1 P2 1.5779(19) . ?
N1 P1 1.591(2) . ?
N2 P3 1.580(2) . ?
N2 P2 1.609(2) . ?
N3 P3 1.5631(19) . ?
N3 P1 1.622(2) . ?
O1 P1 1.5790(16) . ?
N5 P2 1.6257(19) . ?
N6 P5 1.573(2) . ?
N6 P4 1.590(2) . ?
N7 P6 1.586(2) . ?
N7 P5 1.611(2) . ?
N8 P6 1.5651(19) . ?
N8 P4 1.626(2) . ?
N9 P4 1.637(2) . ?
N9 H9N 0.74(3) . ?
N10 P5 1.622(2) . ?
N4 P1 1.633(2) . ?
N4 H4N 0.73(3) . ?
O2 P4 1.5774(17) . ?
P2 Cl1 2.0622(8) . ?
P3 Cl2 2.0179(8) . ?
P3 Cl3 2.0244(8) . ?
P5 Cl4 2.0662(8) . ?
P6 Cl5 2.0081(8) . ?
P6 Cl6 2.0310(8) . ?
